data_2220274
loop_
_publ_author_name
'Farnum, Gregory A.'
'LaDuca, Robert L.'

_publ_section_title
;<i>catena</i>-Poly[[[(dimethylmalonato-\k^2^<i>O</i>:<i>O</i>')(perchlorato-\k<i>O</i>)copper(II)]-\m-bis(3-pyridylmethyl)piperazinediium-\k^2^<i>N</i>^1'^:<i>N</i>^4'^]
 perchlorate dihydrate]
;
_journal_coeditor_code LH2730
_journal_issue 12
_journal_name_full 'Acta Crystallographica Section E'
_journal_page_first m1524
_journal_paper_doi 10.1107/S1600536808036490
_journal_volume 64
_journal_year 2008
_chemical_formula_iupac '[Cu (C5 H6 O4) (Cl O4) (C16 H22 N4)] Cl O4, 2H2 O'
_chemical_formula_moiety 'C21 H28 Cl Cu N4 O8 +, Cl O4 -, 2(H2 O)'
_chemical_formula_sum 'C21 H32 Cl2 Cu N4 O14'
_chemical_formula_weight 698.95
_chemical_name_systematic
;
<i>catena</i>-Poly[[[(dimethylmalonato-\k^2^<i>O</i>:<i>O</i>')(perchlorato-
\k<i>O</i>)copper(II)]-\m-bis(3-pyridylmethyl)piperazinediium-
\k^2^<i>N</i>^1'^:<i>N</i>^4'^] perchlorate dihydrate]
;
_space_group_IT_number 2
_symmetry_cell_setting triclinic
_symmetry_space_group_name_Hall '-P 1'
_symmetry_space_group_name_H-M 'P -1'
_atom_sites_solution_hydrogens geom
_atom_sites_solution_primary direct
_atom_sites_solution_secondary difmap
_audit_creation_method SHELXL-97
_cell_angle_alpha 86.950(2)
_cell_angle_beta 82.634(2)
_cell_angle_gamma 84.638(2)
_cell_formula_units_Z 2
_cell_length_a 9.6284(15)
_cell_length_b 10.5140(16)
_cell_length_c 14.061(2)
_cell_measurement_reflns_used 14378
_cell_measurement_temperature 173(2)
_cell_measurement_theta_max 28.27
_cell_measurement_theta_min 1.46
_cell_volume 1404.3(4)
_computing_cell_refinement 'SAINT (Bruker, 2007)'
_computing_data_collection 'SMART (Bruker, 2007)'
_computing_data_reduction 'SAINT (Bruker, 2007)'
_computing_molecular_graphics
;
<i>Crystal Maker</i> (Palmer, 2007)
;
_computing_publication_material 'SHELXL97 (Sheldrick, 2008)'
_computing_structure_refinement 'SHELXL97 (Sheldrick, 2008)'
_computing_structure_solution 'SHELXS97 (Sheldrick, 2008)'
_diffrn_ambient_temperature 173(2)
_diffrn_measured_fraction_theta_full 0.995
_diffrn_measured_fraction_theta_max 0.908
_diffrn_measurement_device_type 'Bruker SMART 1K'
_diffrn_measurement_method \w
_diffrn_radiation_monochromator graphite
_diffrn_radiation_source 'fine-focus sealed tube'
_diffrn_radiation_type MoK\a
_diffrn_radiation_wavelength 0.71073
_diffrn_reflns_av_R_equivalents 0.0351
_diffrn_reflns_av_sigmaI/netI 0.0519
_diffrn_reflns_limit_h_max 12
_diffrn_reflns_limit_h_min -12
_diffrn_reflns_limit_k_max 13
_diffrn_reflns_limit_k_min -13
_diffrn_reflns_limit_l_max 18
_diffrn_reflns_limit_l_min -18
_diffrn_reflns_number 14378
_diffrn_reflns_theta_full 25.00
_diffrn_reflns_theta_max 28.27
_diffrn_reflns_theta_min 1.46
_diffrn_standards_decay_% 0
_diffrn_standards_number 0
_exptl_absorpt_coefficient_mu 1.044
_exptl_absorpt_correction_T_max 0.8591
_exptl_absorpt_correction_T_min 0.6802
_exptl_absorpt_correction_type multi-scan
_exptl_absorpt_process_details '(SADABS; Sheldrick, 1996)'
_exptl_crystal_colour blue
_exptl_crystal_density_diffrn 1.653
_exptl_crystal_density_method 'not measured'
_exptl_crystal_description block
_exptl_crystal_F_000 722
_exptl_crystal_size_max 0.40
_exptl_crystal_size_mid 0.30
_exptl_crystal_size_min 0.15
_refine_diff_density_max 0.568
_refine_diff_density_min -0.439
_refine_ls_extinction_method none
_refine_ls_goodness_of_fit_ref 1.050
_refine_ls_hydrogen_treatment mixed
_refine_ls_matrix_type full
_refine_ls_number_parameters 397
_refine_ls_number_reflns 6309
_refine_ls_number_restraints 8
_refine_ls_restrained_S_all 1.051
_refine_ls_R_factor_all 0.0597
_refine_ls_R_factor_gt 0.0401
_refine_ls_shift/su_max 0.000
_refine_ls_shift/su_mean 0.000
_refine_ls_structure_factor_coef Fsqd
_refine_ls_weighting_details 'calc w=1/[\s^2^(Fo^2^)+(0.0402P)^2^+1.0163P] where P=(Fo^2^+2Fc^2^)/3'
_refine_ls_weighting_scheme calc
_refine_ls_wR_factor_gt 0.0914
_refine_ls_wR_factor_ref 0.0992
_reflns_number_gt 4904
_reflns_number_total 6309
_reflns_threshold_expression I>2\s(I)
_cod_data_source_file lh2730.cif
_cod_data_source_block I
_cod_database_code 2220274
_cod_database_fobs_code 2220274

loop_
_symmetry_equiv_pos_as_xyz
'x, y, z'
'-x, -y, -z'

loop_
_atom_site_type_symbol
_atom_site_label
_atom_site_fract_x
_atom_site_fract_y
_atom_site_fract_z
_atom_site_U_iso_or_equiv
_atom_site_adp_type
_atom_site_calc_flag
_atom_site_refinement_flags
_atom_site_occupancy
Cu Cu1 0.73682(3) 0.38286(3) 0.22768(2) 0.01649(9) Uani d . 1
Cl Cl1 0.52659(6) 0.15993(6) 0.15616(4) 0.01940(14) Uani d . 1
Cl Cl2 0.04531(7) 0.26708(7) 0.67794(5) 0.02767(17) Uani d . 1
O O1 0.89350(18) 0.26684(16) 0.17600(12) 0.0185(4) Uani d . 1
O O1W -0.3036(3) 0.0931(2) 0.7673(2) 0.0524(7) Uani d D 1
H H1WA -0.221(3) 0.124(3) 0.747(3) 0.063 Uiso d D 1
H H1WB -0.284(4) 0.013(2) 0.785(3) 0.063 Uiso d D 1
O O2 1.06366(18) 0.11347(16) 0.18831(12) 0.0196(4) Uani d . 1
O O2W 0.6049(5) 0.2872(3) -0.1037(2) 0.0946(12) Uani d D 1
H H2WA 0.573(6) 0.247(4) -0.045(2) 0.114 Uiso d D 1
H H2WB 0.602(6) 0.218(4) -0.143(3) 0.114 Uiso d D 1
O O3 0.71336(18) 0.28139(17) 0.34603(13) 0.0211(4) Uani d . 1
O O4 0.78008(19) 0.12856(17) 0.44779(13) 0.0211(4) Uani d . 1
O O5 0.6183(2) 0.07458(18) 0.20754(14) 0.0282(5) Uani d . 1
O O6 0.5848(2) 0.28179(18) 0.13822(15) 0.0287(5) Uani d . 1
O O7 0.5127(2) 0.1087(2) 0.06554(15) 0.0362(5) Uani d . 1
O O8 0.3908(2) 0.1798(2) 0.21162(16) 0.0370(5) Uani d . 1
O O9 0.1580(3) 0.1796(2) 0.70439(19) 0.0536(7) Uani d . 1
O O10 0.0031(3) 0.3535(2) 0.75267(17) 0.0514(7) Uani d . 1
O O11 0.0911(3) 0.3375(3) 0.59195(18) 0.0571(7) Uani d . 1
O O12 -0.0708(3) 0.2017(2) 0.6593(2) 0.0650(9) Uani d . 1
N N1 0.7670(2) 0.50054(19) 0.11139(15) 0.0167(5) Uani d . 1
N N2 0.8888(2) 0.91571(19) 0.00109(15) 0.0144(4) Uani d D 1
H H2N 0.908(3) 0.893(2) -0.0593(13) 0.017 Uiso d D 1
N N3 0.5816(2) 0.50287(19) 0.29083(15) 0.0182(5) Uani d . 1
N N4 0.4942(2) 0.8624(2) 0.49802(15) 0.0156(4) Uani d D 1
H H4N 0.3982(18) 0.863(3) 0.514(2) 0.019 Uiso d D 1
C C1 0.9729(3) 0.1943(2) 0.22604(18) 0.0153(5) Uani d . 1
C C2 0.9626(3) 0.2108(2) 0.33488(18) 0.0166(5) Uani d . 1
C C3 0.8085(3) 0.2046(2) 0.37928(18) 0.0161(5) Uani d . 1
C C4 1.0062(3) 0.3455(3) 0.3502(2) 0.0300(7) Uani d . 1
H H4A 0.9451 0.4102 0.3190 0.045 Uiso calc R 1
H H4B 1.1041 0.3516 0.3223 0.045 Uiso calc R 1
H H4C 0.9969 0.3600 0.4191 0.045 Uiso calc R 1
C C5 1.0578(3) 0.1103(3) 0.3830(2) 0.0255(6) Uani d . 1
H H5A 1.0483 0.1242 0.4520 0.038 Uiso calc R 1
H H5B 1.1557 0.1172 0.3553 0.038 Uiso calc R 1
H H5C 1.0309 0.0250 0.3728 0.038 Uiso calc R 1
C C11 0.7887(3) 0.4505(3) 0.02408(19) 0.0221(6) Uani d . 1
H H11 0.7937 0.3602 0.0201 0.027 Uiso calc R 1
C C12 0.8040(3) 0.5242(3) -0.0596(2) 0.0246(6) Uani d . 1
H H12 0.8197 0.4854 -0.1200 0.029 Uiso calc R 1
C C13 0.7962(3) 0.6561(3) -0.05452(19) 0.0211(6) Uani d . 1
H H13 0.8042 0.7092 -0.1114 0.025 Uiso calc R 1
C C14 0.7766(3) 0.7096(2) 0.03496(19) 0.0169(5) Uani d . 1
C C15 0.7619(3) 0.6285(2) 0.11544(19) 0.0166(5) Uani d . 1
H H15 0.7475 0.6649 0.1767 0.020 Uiso calc R 1
C C16 0.7611(3) 0.8529(2) 0.0465(2) 0.0196(6) Uani d . 1
H H16A 0.6780 0.8906 0.0169 0.024 Uiso calc R 1
H H16B 0.7447 0.8704 0.1157 0.024 Uiso calc R 1
C C17 1.0141(3) 0.8795(2) 0.05230(18) 0.0164(5) Uani d . 1
H H17A 1.0344 0.7855 0.0539 0.020 Uiso calc R 1
H H17B 0.9939 0.9070 0.1193 0.020 Uiso calc R 1
C C18 0.8594(3) 1.0583(2) -0.00249(19) 0.0165(5) Uani d . 1
H H18A 0.8365 1.0888 0.0636 0.020 Uiso calc R 1
H H18B 0.7774 1.0827 -0.0375 0.020 Uiso calc R 1
C C21 0.4487(3) 0.5093(3) 0.2703(2) 0.0247(6) Uani d . 1
H H21 0.4271 0.4612 0.2197 0.030 Uiso calc R 1
C C22 0.3425(3) 0.5851(3) 0.3216(2) 0.0307(7) Uani d . 1
H H22 0.2487 0.5871 0.3069 0.037 Uiso calc R 1
C C23 0.3727(3) 0.6571(3) 0.3935(2) 0.0254(6) Uani d . 1
H H23 0.3001 0.7085 0.4293 0.031 Uiso calc R 1
C C24 0.5109(3) 0.6542(2) 0.41357(18) 0.0187(5) Uani d . 1
C C25 0.6108(3) 0.5742(2) 0.36102(18) 0.0176(5) Uani d . 1
H H25 0.7050 0.5694 0.3753 0.021 Uiso calc R 1
C C26 0.5575(3) 0.7270(2) 0.49164(19) 0.0196(6) Uani d . 1
H H26A 0.5329 0.6812 0.5540 0.023 Uiso calc R 1
H H26B 0.6611 0.7272 0.4807 0.023 Uiso calc R 1
C C27 0.5498(3) 0.9241(2) 0.57676(18) 0.0194(6) Uani d . 1
H H27A 0.6525 0.9282 0.5606 0.023 Uiso calc R 1
H H27B 0.5336 0.8714 0.6369 0.023 Uiso calc R 1
C C28 0.5198(3) 0.9422(2) 0.40762(18) 0.0174(5) Uani d . 1
H H28A 0.4809 0.9038 0.3551 0.021 Uiso calc R 1
H H28B 0.6222 0.9457 0.3891 0.021 Uiso calc R 1

loop_
_atom_site_aniso_label
_atom_site_aniso_U_11
_atom_site_aniso_U_22
_atom_site_aniso_U_33
_atom_site_aniso_U_12
_atom_site_aniso_U_13
_atom_site_aniso_U_23
Cu1 0.01812(17) 0.01517(16) 0.01464(17) 0.00267(12) 0.00069(12) -0.00020(12)
Cl1 0.0194(3) 0.0213(3) 0.0175(3) -0.0024(2) -0.0016(2) -0.0016(2)
Cl2 0.0217(3) 0.0271(4) 0.0340(4) -0.0028(3) -0.0008(3) -0.0043(3)
O1 0.0208(9) 0.0205(9) 0.0129(9) 0.0050(7) -0.0027(7) -0.0007(7)
O1W 0.0443(15) 0.0369(14) 0.074(2) -0.0042(12) -0.0019(14) 0.0062(14)
O2 0.0199(9) 0.0211(9) 0.0160(9) 0.0040(8) 0.0009(7) -0.0013(7)
O2W 0.160(4) 0.070(2) 0.050(2) -0.014(2) 0.005(2) 0.0045(17)
O3 0.0181(9) 0.0240(10) 0.0182(10) 0.0053(8) 0.0020(7) 0.0040(8)
O4 0.0197(9) 0.0232(10) 0.0179(10) 0.0010(8) 0.0024(7) 0.0048(8)
O5 0.0284(11) 0.0276(11) 0.0268(11) 0.0047(9) -0.0029(9) 0.0028(9)
O6 0.0333(11) 0.0223(10) 0.0330(12) -0.0087(9) -0.0098(9) 0.0009(9)
O7 0.0451(13) 0.0387(13) 0.0287(12) -0.0031(10) -0.0144(10) -0.0129(10)
O8 0.0193(10) 0.0534(14) 0.0336(12) 0.0031(10) 0.0056(9) 0.0099(11)
O9 0.0453(15) 0.0555(16) 0.0568(17) 0.0255(12) -0.0116(13) -0.0118(13)
O10 0.0655(17) 0.0493(15) 0.0382(14) 0.0187(13) -0.0128(13) -0.0165(12)
O11 0.0573(17) 0.079(2) 0.0366(15) -0.0206(15) -0.0037(12) 0.0089(14)
O12 0.0332(14) 0.0416(15) 0.123(3) -0.0146(11) -0.0043(15) -0.0191(16)
N1 0.0172(11) 0.0154(10) 0.0169(11) -0.0011(8) 0.0000(9) -0.0012(9)
N2 0.0158(10) 0.0127(10) 0.0138(11) -0.0002(8) 0.0014(8) -0.0008(8)
N3 0.0207(11) 0.0150(10) 0.0175(12) 0.0014(9) 0.0005(9) 0.0010(9)
N4 0.0148(10) 0.0183(11) 0.0130(11) -0.0004(9) 0.0012(8) -0.0016(8)
C1 0.0150(12) 0.0135(12) 0.0169(13) -0.0041(10) 0.0018(10) 0.0004(10)
C2 0.0165(13) 0.0186(13) 0.0148(13) -0.0019(10) -0.0015(10) -0.0015(10)
C3 0.0177(13) 0.0142(12) 0.0158(13) 0.0000(10) 0.0013(10) -0.0052(10)
C4 0.0348(17) 0.0286(16) 0.0288(17) -0.0155(13) -0.0019(13) -0.0060(13)
C5 0.0197(14) 0.0377(17) 0.0172(14) 0.0049(12) -0.0015(11) 0.0023(12)
C11 0.0282(15) 0.0166(13) 0.0208(14) 0.0000(11) -0.0007(11) -0.0025(11)
C12 0.0336(16) 0.0228(14) 0.0167(14) -0.0034(12) 0.0009(12) -0.0040(11)
C13 0.0248(14) 0.0204(13) 0.0175(14) -0.0060(11) 0.0005(11) 0.0030(11)
C14 0.0139(12) 0.0141(12) 0.0224(14) -0.0037(10) 0.0003(10) 0.0005(10)
C15 0.0174(13) 0.0161(12) 0.0164(13) -0.0031(10) -0.0006(10) -0.0028(10)
C16 0.0171(13) 0.0155(12) 0.0250(15) -0.0033(10) 0.0037(11) 0.0000(11)
C17 0.0189(13) 0.0128(12) 0.0170(13) 0.0008(10) -0.0031(10) 0.0029(10)
C18 0.0165(12) 0.0117(11) 0.0203(14) 0.0010(10) -0.0009(10) 0.0003(10)
C21 0.0272(15) 0.0213(14) 0.0261(15) 0.0033(12) -0.0073(12) -0.0052(12)
C22 0.0218(15) 0.0313(16) 0.0394(19) 0.0047(12) -0.0073(13) -0.0101(14)
C23 0.0203(14) 0.0266(15) 0.0283(16) 0.0031(12) 0.0004(12) -0.0088(12)
C24 0.0209(13) 0.0172(13) 0.0172(13) -0.0013(10) 0.0000(11) 0.0011(10)
C25 0.0177(13) 0.0171(12) 0.0175(13) -0.0008(10) -0.0007(10) 0.0004(10)
C26 0.0198(13) 0.0186(13) 0.0190(14) 0.0035(11) -0.0010(11) -0.0020(11)
C27 0.0244(14) 0.0211(13) 0.0133(13) -0.0012(11) -0.0041(11) -0.0018(10)
C28 0.0212(13) 0.0197(13) 0.0107(12) -0.0030(10) 0.0016(10) -0.0018(10)

loop_
_atom_type_symbol
_atom_type_description
_atom_type_scat_dispersion_real
_atom_type_scat_dispersion_imag
_atom_type_scat_source
C C 0.0033 0.0016 'International Tables Vol C Tables 4.2.6.8 and 6.1.1.4'
H H 0.0000 0.0000 'International Tables Vol C Tables 4.2.6.8 and 6.1.1.4'
N N 0.0061 0.0033 'International Tables Vol C Tables 4.2.6.8 and 6.1.1.4'
O O 0.0106 0.0060 'International Tables Vol C Tables 4.2.6.8 and 6.1.1.4'
Cl Cl 0.1484 0.1585 'International Tables Vol C Tables 4.2.6.8 and 6.1.1.4'
Cu Cu 0.3201 1.2651 'International Tables Vol C Tables 4.2.6.8 and 6.1.1.4'

loop_
_geom_angle_atom_site_label_1
_geom_angle_atom_site_label_2
_geom_angle_atom_site_label_3
_geom_angle_site_symmetry_1
_geom_angle_site_symmetry_3
_geom_angle
O3 Cu1 O1 . . 91.49(7)
O3 Cu1 N1 . . 174.84(8)
O1 Cu1 N1 . . 90.38(8)
O3 Cu1 N3 . . 85.44(8)
O1 Cu1 N3 . . 175.47(8)
N1 Cu1 N3 . . 92.41(8)
O3 Cu1 O6 . . 99.44(7)
O1 Cu1 O6 . . 89.56(7)
N1 Cu1 O6 . . 85.38(8)
N3 Cu1 O6 . . 94.23(8)
O5 Cl1 O7 . . 110.03(13)
O5 Cl1 O8 . . 110.26(12)
O7 Cl1 O8 . . 109.95(14)
O5 Cl1 O6 . . 109.60(12)
O7 Cl1 O6 . . 108.42(13)
O8 Cl1 O6 . . 108.54(13)
O10 Cl2 O12 . . 110.28(17)
O10 Cl2 O11 . . 109.08(17)
O12 Cl2 O11 . . 107.14(19)
O10 Cl2 O9 . . 109.14(15)
O12 Cl2 O9 . . 111.41(17)
O11 Cl2 O9 . . 109.75(16)
C1 O1 Cu1 . . 125.13(16)
H1WA O1W H1WB . . 106(3)
H2WA O2W H2WB . . 98(3)
C3 O3 Cu1 . . 125.71(16)
Cl1 O6 Cu1 . . 129.66(12)
C11 N1 C15 . . 117.6(2)
C11 N1 Cu1 . . 118.88(17)
C15 N1 Cu1 . . 123.45(17)
C17 N2 C18 . . 109.43(19)
C17 N2 C16 . . 112.43(19)
C18 N2 C16 . . 110.56(18)
C17 N2 H2N . . 109.4(18)
C18 N2 H2N . . 106.6(17)
C16 N2 H2N . . 108.2(18)
C21 N3 C25 . . 118.6(2)
C21 N3 Cu1 . . 123.14(19)
C25 N3 Cu1 . . 118.18(17)
C28 N4 C27 . . 108.84(19)
C28 N4 C26 . . 114.45(19)
C27 N4 C26 . . 109.3(2)
C28 N4 H4N . . 107.8(17)
C27 N4 H4N . . 107.2(18)
C26 N4 H4N . . 109.1(17)
O2 C1 O1 . . 121.6(2)
O2 C1 C2 . . 118.6(2)
O1 C1 C2 . . 119.7(2)
C5 C2 C1 . . 112.0(2)
C5 C2 C3 . . 110.5(2)
C1 C2 C3 . . 108.9(2)
C5 C2 C4 . . 109.5(2)
C1 C2 C4 . . 107.7(2)
C3 C2 C4 . . 108.1(2)
O4 C3 O3 . . 121.7(2)
O4 C3 C2 . . 119.4(2)
O3 C3 C2 . . 118.9(2)
C2 C4 H4A . . 109.5
C2 C4 H4B . . 109.5
H4A C4 H4B . . 109.5
C2 C4 H4C . . 109.5
H4A C4 H4C . . 109.5
H4B C4 H4C . . 109.5
C2 C5 H5A . . 109.5
C2 C5 H5B . . 109.5
H5A C5 H5B . . 109.5
C2 C5 H5C . . 109.5
H5A C5 H5C . . 109.5
H5B C5 H5C . . 109.5
N1 C11 C12 . . 122.9(2)
N1 C11 H11 . . 118.6
C12 C11 H11 . . 118.6
C11 C12 C13 . . 118.9(3)
C11 C12 H12 . . 120.5
C13 C12 H12 . . 120.5
C12 C13 C14 . . 119.1(2)
C12 C13 H13 . . 120.5
C14 C13 H13 . . 120.5
C15 C14 C13 . . 118.2(2)
C15 C14 C16 . . 119.5(2)
C13 C14 C16 . . 122.2(2)
N1 C15 C14 . . 123.3(2)
N1 C15 H15 . . 118.4
C14 C15 H15 . . 118.4
N2 C16 C14 . . 112.3(2)
N2 C16 H16A . . 109.1
C14 C16 H16A . . 109.1
N2 C16 H16B . . 109.1
C14 C16 H16B . . 109.1
H16A C16 H16B . . 107.9
N2 C17 C18 . 2_775 110.5(2)
N2 C17 H17A . . 109.5
C18 C17 H17A 2_775 . 109.5
N2 C17 H17B . . 109.5
C18 C17 H17B 2_775 . 109.5
H17A C17 H17B . . 108.1
N2 C18 C17 . 2_775 110.23(19)
N2 C18 H18A . . 109.6
C17 C18 H18A 2_775 . 109.6
N2 C18 H18B . . 109.6
C17 C18 H18B 2_775 . 109.6
H18A C18 H18B . . 108.1
N3 C21 C22 . . 121.2(3)
N3 C21 H21 . . 119.4
C22 C21 H21 . . 119.4
C23 C22 C21 . . 120.0(3)
C23 C22 H22 . . 120.0
C21 C22 H22 . . 120.0
C22 C23 C24 . . 119.3(3)
C22 C23 H23 . . 120.3
C24 C23 H23 . . 120.3
C25 C24 C23 . . 117.4(2)
C25 C24 C26 . . 117.9(2)
C23 C24 C26 . . 124.5(2)
N3 C25 C24 . . 123.4(2)
N3 C25 H25 . . 118.3
C24 C25 H25 . . 118.3
N4 C26 C24 . . 114.5(2)
N4 C26 H26A . . 108.6
C24 C26 H26A . . 108.6
N4 C26 H26B . . 108.6
C24 C26 H26B . . 108.6
H26A C26 H26B . . 107.6
N4 C27 C28 . 2_676 111.7(2)
N4 C27 H27A . . 109.3
C28 C27 H27A 2_676 . 109.3
N4 C27 H27B . . 109.3
C28 C27 H27B 2_676 . 109.3
H27A C27 H27B . . 107.9
N4 C28 C27 . 2_676 109.3(2)
N4 C28 H28A . . 109.8
C27 C28 H28A 2_676 . 109.8
N4 C28 H28B . . 109.8
C27 C28 H28B 2_676 . 109.8
H28A C28 H28B . . 108.3

loop_
_geom_bond_atom_site_label_1
_geom_bond_atom_site_label_2
_geom_bond_site_symmetry_2
_geom_bond_distance
Cu1 O3 . 1.9283(18)
Cu1 O1 . 1.9394(17)
Cu1 N1 . 2.005(2)
Cu1 N3 . 2.010(2)
Cu1 O6 . 2.400(2)
Cl1 O5 . 1.433(2)
Cl1 O7 . 1.436(2)
Cl1 O8 . 1.438(2)
Cl1 O6 . 1.443(2)
Cl2 O10 . 1.420(2)
Cl2 O12 . 1.425(3)
Cl2 O11 . 1.426(3)
Cl2 O9 . 1.429(2)
O1 C1 . 1.278(3)
O1W H1WA . 0.894(18)
O1W H1WB . 0.875(18)
O2 C1 . 1.248(3)
O2W H2WA . 0.929(19)
O2W H2WB . 0.941(19)
O3 C3 . 1.281(3)
O4 C3 . 1.239(3)
N1 C11 . 1.345(3)
N1 C15 . 1.346(3)
N2 C17 . 1.492(3)
N2 C18 . 1.499(3)
N2 C16 . 1.503(3)
N2 H2N . 0.887(17)
N3 C21 . 1.342(4)
N3 C25 . 1.343(3)
N4 C28 . 1.492(3)
N4 C27 . 1.493(3)
N4 C26 . 1.498(3)
N4 H4N . 0.923(17)
C1 C2 . 1.539(4)
C2 C5 . 1.522(3)
C2 C3 . 1.540(3)
C2 C4 . 1.548(4)
C4 H4A . 0.9800
C4 H4B . 0.9800
C4 H4C . 0.9800
C5 H5A . 0.9800
C5 H5B . 0.9800
C5 H5C . 0.9800
C11 C12 . 1.374(4)
C11 H11 . 0.9500
C12 C13 . 1.387(4)
C12 H12 . 0.9500
C13 C14 . 1.389(4)
C13 H13 . 0.9500
C14 C15 . 1.381(3)
C14 C16 . 1.516(3)
C15 H15 . 0.9500
C16 H16A . 0.9900
C16 H16B . 0.9900
C17 C18 2_775 1.511(3)
C17 H17A . 0.9900
C17 H17B . 0.9900
C18 C17 2_775 1.511(3)
C18 H18A . 0.9900
C18 H18B . 0.9900
C21 C22 . 1.386(4)
C21 H21 . 0.9500
C22 C23 . 1.370(4)
C22 H22 . 0.9500
C23 C24 . 1.392(4)
C23 H23 . 0.9500
C24 C25 . 1.383(3)
C24 C26 . 1.507(4)
C25 H25 . 0.9500
C26 H26A . 0.9900
C26 H26B . 0.9900
C27 C28 2_676 1.514(3)
C27 H27A . 0.9900
C27 H27B . 0.9900
C28 C27 2_676 1.514(3)
C28 H28A . 0.9900
C28 H28B . 0.9900

loop_
_geom_hbond_atom_site_label_D
_geom_hbond_atom_site_label_H
_geom_hbond_atom_site_label_A
_geom_hbond_site_symmetry_A
_geom_hbond_distance_DH
_geom_hbond_distance_HA
_geom_hbond_distance_DA
_geom_hbond_angle_DHA
_geom_hbond_publ_flag
O1W H1WA O12 . 0.894(18) 1.98(2) 2.838(4) 160(4) y
O1W H1WB O8 2_556 0.875(18) 2.35(3) 3.053(4) 137(3) y
O1W H1WB O2 2_656 0.875(18) 2.46(3) 3.120(3) 133(3) y
O2W H2WA O7 . 0.929(19) 2.14(2) 3.044(4) 164(4) y
O2W H2WB O1W 1_654 0.941(19) 1.95(3) 2.807(5) 150(5) y
N2 H2N O2 2_765 0.887(17) 1.804(18) 2.673(3) 166(3) y
N4 H4N O4 2_666 0.923(17) 1.727(17) 2.647(3) 175(3) y

loop_
_geom_torsion_atom_site_label_1
_geom_torsion_atom_site_label_2
_geom_torsion_atom_site_label_3
_geom_torsion_atom_site_label_4
_geom_torsion_site_symmetry_4
_geom_torsion
O3 Cu1 O1 C1 . -25.1(2)
N1 Cu1 O1 C1 . 150.0(2)
O6 Cu1 O1 C1 . -124.6(2)
O1 Cu1 O3 C3 . 23.3(2)
N3 Cu1 O3 C3 . -153.4(2)
O6 Cu1 O3 C3 . 113.1(2)
O5 Cl1 O6 Cu1 . -27.77(19)
O7 Cl1 O6 Cu1 . -147.89(15)
O8 Cl1 O6 Cu1 . 92.71(17)
O3 Cu1 O6 Cl1 . -15.88(17)
O1 Cu1 O6 Cl1 . 75.56(16)
N1 Cu1 O6 Cl1 . 165.97(17)
N3 Cu1 O6 Cl1 . -101.95(16)
O1 Cu1 N1 C11 . 45.5(2)
N3 Cu1 N1 C11 . -138.1(2)
O6 Cu1 N1 C11 . -44.05(19)
O1 Cu1 N1 C15 . -137.0(2)
N3 Cu1 N1 C15 . 39.4(2)
O6 Cu1 N1 C15 . 133.5(2)
O3 Cu1 N3 C21 . -103.2(2)
N1 Cu1 N3 C21 . 81.5(2)
O6 Cu1 N3 C21 . -4.0(2)
O3 Cu1 N3 C25 . 72.62(18)
N1 Cu1 N3 C25 . -102.68(19)
O6 Cu1 N3 C25 . 171.78(18)
Cu1 O1 C1 O2 . 173.27(17)
Cu1 O1 C1 C2 . -9.9(3)
O2 C1 C2 C5 . -7.0(3)
O1 C1 C2 C5 . 176.1(2)
O2 C1 C2 C3 . -129.6(2)
O1 C1 C2 C3 . 53.5(3)
O2 C1 C2 C4 . 113.4(3)
O1 C1 C2 C4 . -63.5(3)
Cu1 O3 C3 O4 . -168.75(18)
Cu1 O3 C3 C2 . 13.4(3)
C5 C2 C3 O4 . 3.3(3)
C1 C2 C3 O4 . 126.8(2)
C4 C2 C3 O4 . -116.5(3)
C5 C2 C3 O3 . -178.8(2)
C1 C2 C3 O3 . -55.3(3)
C4 C2 C3 O3 . 61.4(3)
C15 N1 C11 C12 . -0.7(4)
Cu1 N1 C11 C12 . 177.0(2)
N1 C11 C12 C13 . -0.3(4)
C11 C12 C13 C14 . 1.5(4)
C12 C13 C14 C15 . -1.7(4)
C12 C13 C14 C16 . -177.5(2)
C11 N1 C15 C14 . 0.5(4)
Cu1 N1 C15 C14 . -177.01(19)
C13 C14 C15 N1 . 0.7(4)
C16 C14 C15 N1 . 176.6(2)
C17 N2 C16 C14 . -68.1(3)
C18 N2 C16 C14 . 169.3(2)
C15 C14 C16 N2 . 123.4(3)
C13 C14 C16 N2 . -60.9(3)
C18 N2 C17 C18 2_775 -58.4(3)
C16 N2 C17 C18 2_775 178.3(2)
C17 N2 C18 C17 2_775 58.2(3)
C16 N2 C18 C17 2_775 -177.4(2)
C25 N3 C21 C22 . -1.7(4)
Cu1 N3 C21 C22 . 174.1(2)
N3 C21 C22 C23 . 1.3(4)
C21 C22 C23 C24 . 0.6(4)
C22 C23 C24 C25 . -2.1(4)
C22 C23 C24 C26 . -178.9(3)
C21 N3 C25 C24 . 0.0(4)
Cu1 N3 C25 C24 . -175.96(19)
C23 C24 C25 N3 . 1.9(4)
C26 C24 C25 N3 . 178.8(2)
C28 N4 C26 C24 . -56.9(3)
C27 N4 C26 C24 . -179.2(2)
C25 C24 C26 N4 . 139.4(2)
C23 C24 C26 N4 . -43.9(4)
C28 N4 C27 C28 2_676 59.3(3)
C26 N4 C27 C28 2_676 -175.1(2)
C27 N4 C28 C27 2_676 -57.8(3)
C26 N4 C28 C27 2_676 179.7(2)
